data_7231318
loop_
_publ_author_name
'Watson, Brandon'
'Grounds, Olivia'
'Borley, William'
'Rosokha, Sergiy V.'

_publ_section_title
;
 Resolving the halogen vs. hydrogen bonding dichotomy in solutions:
 intermolecular complexes of trihalomethanes with halide and pseudohalide
 anions.
;
_journal_issue 34
_journal_name_full 'Physical chemistry chemical physics : PCCP'
_journal_page_first 21999
_journal_page_last 22007
_journal_paper_doi 10.1039/c8cp03505a
_journal_volume 20
_journal_year 2018
_chemical_formula_moiety 'C12 H28 N, C H I3, Cl'
_chemical_formula_sum 'C13 H29 Cl I3 N'
_chemical_formula_weight 615.52
_space_group_crystal_system monoclinic
_space_group_IT_number 7
_space_group_name_Hall 'P -2yac'
_space_group_name_H-M_alt 'P 1 n 1'
_symmetry_space_group_name_Hall 'P -2yac'
_symmetry_space_group_name_H-M 'P 1 n 1'
_atom_sites_solution_hydrogens geom
_atom_sites_solution_primary direct
_audit_creation_date 2014-05-21
_audit_creation_method
;
Olex2 1.2
(compiled 2014.03.20 svn.r2914 for OlexSys, GUI svn.r4816)
;
_audit_update_record
;
2018-04-17 deposited with the CCDC.
2018-08-07 downloaded from the CCDC.
;
_cell_angle_alpha 90
_cell_angle_beta 97.763(3)
_cell_angle_gamma 90
_cell_formula_units_Z 2
_cell_length_a 8.7174(5)
_cell_length_b 8.8068(5)
_cell_length_c 13.2169(7)
_cell_measurement_reflns_used 9910
_cell_measurement_temperature 100(2)
_cell_measurement_theta_max 29.424
_cell_measurement_theta_min 2.312
_cell_volume 1005.39(10)
_computing_cell_refinement 'SAINT V7.23A (Bruker, 2005)'
_computing_data_collection 'APEX2 V2.1-4 (Bruker, 2007)'
_computing_data_reduction 'Bruker SAINT'
_computing_molecular_graphics 'Olex2 (Dolomanov et al., 2009)'
_computing_publication_material 'Olex2 (Dolomanov et al., 2009)'
_computing_structure_refinement 'ShelXL (Sheldrick, 2008)'
_computing_structure_solution 'ShelXT (Sheldrick, 2008)'
_diffrn_ambient_temperature 99.86
_diffrn_detector_area_resol_mean 8
_diffrn_measured_fraction_theta_full 0.976
_diffrn_measured_fraction_theta_max 0.976
_diffrn_measurement_device_type 'Bruker Kappa APEX CCD area detector'
_diffrn_measurement_method '\w and \f scans'
_diffrn_radiation_monochromator graphite
_diffrn_radiation_type MoK\a
_diffrn_radiation_wavelength 0.71073
_diffrn_reflns_av_R_equivalents 0.0800
_diffrn_reflns_av_unetI/netI 0.0503
_diffrn_reflns_Laue_measured_fraction_full 0.976
_diffrn_reflns_Laue_measured_fraction_max 0.976
_diffrn_reflns_limit_h_max 9
_diffrn_reflns_limit_h_min -10
_diffrn_reflns_limit_k_max 10
_diffrn_reflns_limit_k_min -10
_diffrn_reflns_limit_l_max 15
_diffrn_reflns_limit_l_min -15
_diffrn_reflns_number 24409
_diffrn_reflns_point_group_measured_fraction_full 0.912
_diffrn_reflns_point_group_measured_fraction_max 0.913
_diffrn_reflns_theta_full 25.242
_diffrn_reflns_theta_max 25.336
_diffrn_reflns_theta_min 2.644
_diffrn_source 'sealed tube'
_exptl_absorpt_coefficient_mu 4.785
_exptl_absorpt_correction_T_max 0.7285
_exptl_absorpt_correction_T_min 0.6230
_exptl_absorpt_correction_type multi-scan
_exptl_absorpt_process_details
;
SADABS-2012/1 (Bruker,2012) was used for absorption correction.
wR2(int) was 0.1182 before and 0.0970 after correction.
The Ratio of minimum to maximum transmission is 0.8552.
The \l/2 correction factor is 0.0015.
;
_exptl_crystal_colour colourless
_exptl_crystal_colour_primary colourless
_exptl_crystal_density_diffrn 2.033
_exptl_crystal_description plate
_exptl_crystal_F_000 580
_exptl_crystal_size_max 0.516
_exptl_crystal_size_mid 0.254
_exptl_crystal_size_min 0.07
_refine_diff_density_max 0.588
_refine_diff_density_min -0.783
_refine_diff_density_rms 0.142
_refine_ls_abs_structure_details
;
 Flack x determined using 1451 quotients [(I+)-(I-)]/[(I+)+(I-)]
 (Parsons and Flack (2004), Acta Cryst. A60, s61).
;
_refine_ls_abs_structure_Flack -0.04(3)
_refine_ls_extinction_method none
_refine_ls_goodness_of_fit_ref 1.076
_refine_ls_hydrogen_treatment constr
_refine_ls_matrix_type full
_refine_ls_number_parameters 167
_refine_ls_number_reflns 3359
_refine_ls_number_restraints 2
_refine_ls_restrained_S_all 1.075
_refine_ls_R_factor_all 0.0315
_refine_ls_R_factor_gt 0.0291
_refine_ls_shift/su_max 0.000
_refine_ls_shift/su_mean 0.000
_refine_ls_structure_factor_coef Fsqd
_refine_ls_weighting_details 'w=1/[\s^2^(Fo^2^)+(0.0262P)^2^] where P=(Fo^2^+2Fc^2^)/3'
_refine_ls_weighting_scheme calc
_refine_ls_wR_factor_gt 0.0604
_refine_ls_wR_factor_ref 0.0614
_reflns_Friedel_coverage 0.865
_reflns_Friedel_fraction_full 0.848
_reflns_Friedel_fraction_max 0.849
_reflns_number_gt 3228
_reflns_number_total 3359
_reflns_threshold_expression 'I > 2\s(I)'
_cod_data_source_file c8cp03505a2.cif
_cod_data_source_block n3542
_cod_depositor_comments 'Adding full bibliography for 7231317--7231319.cif.'
_cod_database_code 7231318
_shelxl_version_number 2013-4
_shelx_space_group_comment
;
The symmetry employed for this shelxl refinement is uniquely defined
by the following loop, which should always be used as a source of
symmetry information in preference to the above space-group names.
They are only intended as comments.
;
_shelx_estimated_absorpt_t_max 0.731
_shelx_estimated_absorpt_t_min 0.191
_olex2_refinement_description
;
1. Fixed Uiso
 At 1.2 times of:
  All C(H) groups, All C(H,H) groups
 At 1.5 times of:
  All C(H,H,H) groups
2.a Ternary CH refined with riding coordinates:
 C1(H1)
2.b Secondary CH2 refined with riding coordinates:
 C2(H2A,H2B), C3(H3A,H3B), C5(H5A,H5B), C6(H6A,H6B), C8(H8A,H8B), C9(H9A,H9B),
 C11(H11A,H11B), C12(H12A,H12B)
2.c Idealised Me refined as rotating group:
 C4(H4A,H4B,H4C), C7(H7A,H7B,H7C), C10(H10A,H10B,H10C), C13(H13A,H13B,H13C)
;

loop_
_space_group_symop_operation_xyz
'x, y, z'
'x+1/2, -y, z+1/2'

loop_
_atom_site_label
_atom_site_type_symbol
_atom_site_fract_x
_atom_site_fract_y
_atom_site_fract_z
_atom_site_U_iso_or_equiv
_atom_site_adp_type
_atom_site_occupancy
_atom_site_site_symmetry_order
_atom_site_calc_flag
_atom_site_refinement_flags_posn
I1 I 0.26836(8) 0.76082(6) 0.28736(5) 0.01746(17) Uani 1 1 d .
I2 I 0.49973(8) 0.92844(6) 0.49857(5) 0.01722(17) Uani 1 1 d .
I3 I 0.67793(7) 0.78010(6) 0.29082(4) 0.01789(17) Uani 1 1 d .
C1 C 0.4919(15) 0.7581(10) 0.3815(7) 0.022(3) Uani 1 1 d .
H1 H 0.5033 0.6571 0.4162 0.026 Uiso 1 1 calc R
Cl1 Cl -0.0501(3) 0.8160(3) 0.15474(18) 0.0227(6) Uani 1 1 d .
N1 N -0.0077(10) 0.2666(7) 0.3719(6) 0.0106(18) Uani 1 1 d .
C2 C -0.1053(15) 0.2768(10) 0.2657(8) 0.020(3) Uani 1 1 d .
H2A H -0.0727 0.1947 0.2221 0.024 Uiso 1 1 calc R
H2B H -0.2153 0.2591 0.2733 0.024 Uiso 1 1 calc R
C3 C -0.0922(13) 0.4259(10) 0.2127(6) 0.019(2) Uani 1 1 d .
H3A H 0.0135 0.4370 0.1941 0.022 Uiso 1 1 calc R
H3B H -0.1100 0.5100 0.2595 0.022 Uiso 1 1 calc R
C4 C -0.2102(14) 0.4355(10) 0.1166(7) 0.023(3) Uani 1 1 d .
H4A H -0.1925 0.5285 0.0791 0.035 Uiso 1 1 calc GR
H4B H -0.3149 0.4373 0.1357 0.035 Uiso 1 1 calc GR
H4C H -0.1989 0.3470 0.0733 0.035 Uiso 1 1 calc GR
C5 C 0.1619(12) 0.3031(10) 0.3657(7) 0.016(2) Uani 1 1 d .
H5A H 0.2213 0.2878 0.4342 0.019 Uiso 1 1 calc R
H5B H 0.1696 0.4120 0.3485 0.019 Uiso 1 1 calc R
C6 C 0.2393(13) 0.2108(10) 0.2887(8) 0.020(2) Uani 1 1 d .
H6A H 0.1863 0.2283 0.2186 0.024 Uiso 1 1 calc R
H6B H 0.2350 0.1011 0.3042 0.024 Uiso 1 1 calc R
C7 C 0.4085(14) 0.2649(11) 0.2981(8) 0.022(3) Uani 1 1 d .
H7A H 0.4559 0.2274 0.2398 0.033 Uiso 1 1 calc GR
H7B H 0.4660 0.2257 0.3616 0.033 Uiso 1 1 calc GR
H7C H 0.4115 0.3762 0.2990 0.033 Uiso 1 1 calc GR
C8 C -0.0275(13) 0.1026(9) 0.4075(6) 0.016(2) Uani 1 1 d .
H8A H -0.1395 0.0801 0.4022 0.019 Uiso 1 1 calc R
H8B H 0.0174 0.0332 0.3604 0.019 Uiso 1 1 calc R
C9 C 0.0464(13) 0.0681(10) 0.5157(7) 0.021(3) Uani 1 1 d .
H9A H 0.1580 0.0933 0.5234 0.025 Uiso 1 1 calc R
H9B H -0.0026 0.1308 0.5646 0.025 Uiso 1 1 calc R
C10 C 0.0258(16) -0.0988(11) 0.5385(8) 0.031(3) Uani 1 1 d .
H10A H 0.0704 -0.1605 0.4881 0.046 Uiso 1 1 calc GR
H10B H -0.0848 -0.1218 0.5351 0.046 Uiso 1 1 calc GR
H10C H 0.0784 -0.1221 0.6070 0.046 Uiso 1 1 calc GR
C11 C -0.0590(13) 0.3799(10) 0.4469(7) 0.017(2) Uani 1 1 d .
H11A H 0.0072 0.3662 0.5133 0.021 Uiso 1 1 calc R
H11B H -0.0393 0.4833 0.4222 0.021 Uiso 1 1 calc R
C12 C -0.2243(13) 0.3715(11) 0.4649(7) 0.022(2) Uani 1 1 d .
H12A H -0.2464 0.2699 0.4917 0.026 Uiso 1 1 calc R
H12B H -0.2932 0.3874 0.3999 0.026 Uiso 1 1 calc R
C13 C -0.2542(15) 0.4928(12) 0.5414(8) 0.025(3) Uani 1 1 d .
H13A H -0.2459 0.5933 0.5108 0.038 Uiso 1 1 calc GR
H13B H -0.1776 0.4838 0.6025 0.038 Uiso 1 1 calc GR
H13C H -0.3584 0.4796 0.5601 0.038 Uiso 1 1 calc GR

loop_
_atom_site_aniso_label
_atom_site_aniso_U_11
_atom_site_aniso_U_22
_atom_site_aniso_U_33
_atom_site_aniso_U_23
_atom_site_aniso_U_13
_atom_site_aniso_U_12
I1 0.0189(5) 0.0154(3) 0.0179(3) -0.0024(2) 0.0019(3) 0.0003(3)
I2 0.0201(4) 0.0198(3) 0.0116(3) -0.0008(2) 0.0020(2) 0.0003(3)
I3 0.0186(5) 0.0202(3) 0.0147(3) -0.0005(3) 0.0016(3) 0.0019(3)
C1 0.028(8) 0.018(5) 0.018(5) -0.001(4) -0.003(5) 0.000(4)
Cl1 0.0138(17) 0.0285(13) 0.0253(12) 0.0147(10) 0.0011(11) -0.0006(11)
N1 0.003(5) 0.016(4) 0.012(4) 0.000(3) 0.000(4) -0.003(3)
C2 0.020(8) 0.020(5) 0.019(5) 0.000(4) 0.003(5) -0.006(4)
C3 0.019(7) 0.021(5) 0.014(4) 0.001(4) -0.002(4) -0.002(4)
C4 0.036(9) 0.016(5) 0.018(5) -0.001(4) -0.001(5) 0.008(4)
C5 0.010(7) 0.021(5) 0.016(5) 0.000(4) 0.005(4) -0.003(4)
C6 0.016(8) 0.025(5) 0.019(5) -0.002(4) 0.006(5) 0.005(4)
C7 0.008(7) 0.034(6) 0.024(6) 0.004(4) 0.004(5) 0.002(5)
C8 0.019(7) 0.010(4) 0.018(5) -0.001(3) 0.004(4) -0.005(4)
C9 0.015(8) 0.026(5) 0.021(6) 0.007(4) 0.001(5) -0.007(4)
C10 0.038(9) 0.029(6) 0.025(5) 0.016(4) 0.007(6) 0.010(5)
C11 0.018(7) 0.018(5) 0.016(5) -0.001(4) 0.002(5) -0.003(4)
C12 0.022(8) 0.028(5) 0.015(5) -0.008(4) 0.001(4) 0.002(5)
C13 0.035(9) 0.026(5) 0.019(5) 0.000(4) 0.017(5) 0.013(5)

loop_
_atom_type_symbol
_atom_type_description
_atom_type_scat_dispersion_real
_atom_type_scat_dispersion_imag
_atom_type_scat_source
C C 0.0033 0.0016 'International Tables Vol C Tables 4.2.6.8 and 6.1.1.4'
H H 0.0000 0.0000 'International Tables Vol C Tables 4.2.6.8 and 6.1.1.4'
N N 0.0061 0.0033 'International Tables Vol C Tables 4.2.6.8 and 6.1.1.4'
Cl Cl 0.1484 0.1585 'International Tables Vol C Tables 4.2.6.8 and 6.1.1.4'
I I -0.4742 1.8119 'International Tables Vol C Tables 4.2.6.8 and 6.1.1.4'

loop_
_geom_angle_atom_site_label_1
_geom_angle_atom_site_label_2
_geom_angle_atom_site_label_3
_geom_angle
I1 C1 H1 107.4
I2 C1 I1 110.2(5)
I2 C1 I3 112.7(5)
I2 C1 H1 107.4
I3 C1 I1 111.5(4)
I3 C1 H1 107.4
C5 N1 C2 111.0(7)
C5 N1 C8 111.4(7)
C8 N1 C2 105.2(6)
C11 N1 C2 112.4(7)
C11 N1 C5 105.7(7)
C11 N1 C8 111.3(6)
N1 C2 H2A 108.7
N1 C2 H2B 108.7
H2A C2 H2B 107.6
C3 C2 N1 114.1(8)
C3 C2 H2A 108.7
C3 C2 H2B 108.7
C2 C3 H3A 109.5
C2 C3 H3B 109.5
C2 C3 C4 110.6(8)
H3A C3 H3B 108.1
C4 C3 H3A 109.5
C4 C3 H3B 109.5
C3 C4 H4A 109.5
C3 C4 H4B 109.5
C3 C4 H4C 109.5
H4A C4 H4B 109.5
H4A C4 H4C 109.5
H4B C4 H4C 109.5
N1 C5 H5A 108.2
N1 C5 H5B 108.2
N1 C5 C6 116.3(8)
H5A C5 H5B 107.4
C6 C5 H5A 108.2
C6 C5 H5B 108.2
C5 C6 H6A 110.4
C5 C6 H6B 110.4
C5 C6 C7 106.6(8)
H6A C6 H6B 108.6
C7 C6 H6A 110.4
C7 C6 H6B 110.4
C6 C7 H7A 109.5
C6 C7 H7B 109.5
C6 C7 H7C 109.5
H7A C7 H7B 109.5
H7A C7 H7C 109.5
H7B C7 H7C 109.5
N1 C8 H8A 108.5
N1 C8 H8B 108.5
H8A C8 H8B 107.5
C9 C8 N1 115.2(7)
C9 C8 H8A 108.5
C9 C8 H8B 108.5
C8 C9 H9A 109.8
C8 C9 H9B 109.8
H9A C9 H9B 108.2
C10 C9 C8 109.6(8)
C10 C9 H9A 109.8
C10 C9 H9B 109.8
C9 C10 H10A 109.5
C9 C10 H10B 109.5
C9 C10 H10C 109.5
H10A C10 H10B 109.5
H10A C10 H10C 109.5
H10B C10 H10C 109.5
N1 C11 H11A 108.1
N1 C11 H11B 108.1
H11A C11 H11B 107.3
C12 C11 N1 116.6(8)
C12 C11 H11A 108.1
C12 C11 H11B 108.1
C11 C12 H12A 109.9
C11 C12 H12B 109.9
C11 C12 C13 109.1(9)
H12A C12 H12B 108.3
C13 C12 H12A 109.9
C13 C12 H12B 109.9
C12 C13 H13A 109.5
C12 C13 H13B 109.5
C12 C13 H13C 109.5
H13A C13 H13B 109.5
H13A C13 H13C 109.5
H13B C13 H13C 109.5

loop_
_geom_bond_atom_site_label_1
_geom_bond_atom_site_label_2
_geom_bond_distance
I1 C1 2.166(12)
I2 C1 2.149(9)
I3 C1 2.152(12)
C1 H1 1.0000
N1 C2 1.543(13)
N1 C5 1.526(13)
N1 C8 1.536(10)
N1 C11 1.515(11)
C2 H2A 0.9900
C2 H2B 0.9900
C2 C3 1.501(12)
C3 H3A 0.9900
C3 H3B 0.9900
C3 C4 1.524(15)
C4 H4A 0.9800
C4 H4B 0.9800
C4 H4C 0.9800
C5 H5A 0.9900
C5 H5B 0.9900
C5 C6 1.528(13)
C6 H6A 0.9900
C6 H6B 0.9900
C6 C7 1.539(16)
C7 H7A 0.9800
C7 H7B 0.9800
C7 H7C 0.9800
C8 H8A 0.9900
C8 H8B 0.9900
C8 C9 1.517(13)
C9 H9A 0.9900
C9 H9B 0.9900
C9 C10 1.516(12)
C10 H10A 0.9800
C10 H10B 0.9800
C10 H10C 0.9800
C11 H11A 0.9900
C11 H11B 0.9900
C11 C12 1.494(14)
C12 H12A 0.9900
C12 H12B 0.9900
C12 C13 1.517(13)
C13 H13A 0.9800
C13 H13B 0.9800
C13 H13C 0.9800

loop_
_geom_torsion_atom_site_label_1
_geom_torsion_atom_site_label_2
_geom_torsion_atom_site_label_3
_geom_torsion_atom_site_label_4
_geom_torsion
N1 C2 C3 C4 -171.2(8)
N1 C5 C6 C7 -178.7(8)
N1 C8 C9 C10 -176.9(8)
N1 C11 C12 C13 -179.9(8)
C2 N1 C5 C6 -53.9(10)
C2 N1 C8 C9 -174.4(9)
C2 N1 C11 C12 57.2(10)
C5 N1 C2 C3 -54.8(10)
C5 N1 C8 C9 65.2(10)
C5 N1 C11 C12 178.3(8)
C8 N1 C2 C3 -175.4(8)
C8 N1 C5 C6 63.0(10)
C8 N1 C11 C12 -60.6(11)
C11 N1 C2 C3 63.3(11)
C11 N1 C5 C6 -176.0(8)
C11 N1 C8 C9 -52.4(11)
